data_4328061
loop_
_publ_author_name
'Diane A. Dickie'
'Kevin B. Gislason'
'Richard A. Kemp'

_publ_contact_author_address
;Advanced Materials Laboratory
Sandia National Laboratories
1001 University Blvd SE
Albuquerque, NM, 87106
USA
;
_publ_contact_author_email rakemp@unm.edu
_publ_contact_author_name 'Kemp, Richard A.'
_publ_contact_author_phone 1-505-272-7609
_publ_section_title
;
 Formation of Phosphino-Substituted Isocyanate by Reaction of CO2 with
 Group 2 Complexes Based on the (Me3Si)(i-Pr2P)NH Ligand
;
_journal_name_full 'Inorganic Chemistry'
_journal_page_first 1162
_journal_page_last 1169
_journal_paper_doi 10.1021/ic202399z
_journal_volume 51
_journal_year 2012
_chemical_formula_sum 'C13 H28 N2 P2'
_chemical_formula_weight 274.31
_chemical_name_systematic
; 
 ? 
;
_space_group_IT_number 2
_symmetry_cell_setting triclinic
_symmetry_space_group_name_Hall '-P 1'
_symmetry_space_group_name_H-M 'P -1'
_atom_sites_solution_hydrogens geom
_atom_sites_solution_primary direct
_atom_sites_solution_secondary difmap
_audit_creation_method SHELXL-97
_cell_angle_alpha 74.085(2)
_cell_angle_beta 89.399(2)
_cell_angle_gamma 89.489(2)
_cell_formula_units_Z 2
_cell_length_a 8.3294(3)
_cell_length_b 8.4283(3)
_cell_length_c 11.9681(4)
_cell_measurement_reflns_used 3573
_cell_measurement_temperature 223(2)
_cell_measurement_theta_max 26.55
_cell_measurement_theta_min 2.45
_cell_volume 807.93(5)
_computing_cell_refinement 'Bruker SMART'
_computing_data_collection 'Bruker SMART'
_computing_data_reduction 'Bruker SAINT'
_computing_molecular_graphics 'Bruker SHELXTL'
_computing_publication_material 'Bruker SHELXTL'
_computing_structure_refinement 'SHELXL-97 (Sheldrick, 2008)'
_computing_structure_solution 'SHELXS-97 (Sheldrick, 2008)'
_diffrn_ambient_temperature 223(2)
_diffrn_measured_fraction_theta_full 1.000
_diffrn_measured_fraction_theta_max 1.000
_diffrn_measurement_device_type 'CCD area detector'
_diffrn_measurement_method 'phi and omega scans'
_diffrn_radiation_monochromator graphite
_diffrn_radiation_source 'fine-focus sealed tube'
_diffrn_radiation_type MoK\a
_diffrn_radiation_wavelength 0.71073
_diffrn_reflns_av_R_equivalents 0.0400
_diffrn_reflns_av_sigmaI/netI 0.0394
_diffrn_reflns_limit_h_max 10
_diffrn_reflns_limit_h_min -10
_diffrn_reflns_limit_k_max 11
_diffrn_reflns_limit_k_min -11
_diffrn_reflns_limit_l_max 15
_diffrn_reflns_limit_l_min -15
_diffrn_reflns_number 15621
_diffrn_reflns_theta_full 27.87
_diffrn_reflns_theta_max 27.87
_diffrn_reflns_theta_min 1.77
_exptl_absorpt_coefficient_mu 0.254
_exptl_absorpt_correction_T_max 0.9726
_exptl_absorpt_correction_T_min 0.9557
_exptl_absorpt_correction_type multi-scan
_exptl_absorpt_process_details 'Bruker, SADABS'
_exptl_crystal_colour yellow
_exptl_crystal_density_diffrn 1.128
_exptl_crystal_description chip
_exptl_crystal_F_000 300
_exptl_crystal_size_max 0.18
_exptl_crystal_size_mid 0.17
_exptl_crystal_size_min 0.11
_refine_diff_density_max 0.397
_refine_diff_density_min -0.330
_refine_diff_density_rms 0.080
_refine_ls_extinction_method none
_refine_ls_goodness_of_fit_ref 1.097
_refine_ls_hydrogen_treatment constr
_refine_ls_matrix_type full
_refine_ls_number_parameters 154
_refine_ls_number_reflns 3852
_refine_ls_number_restraints 0
_refine_ls_restrained_S_all 1.097
_refine_ls_R_factor_all 0.0577
_refine_ls_R_factor_gt 0.0394
_refine_ls_shift/su_max 0.000
_refine_ls_shift/su_mean 0.000
_refine_ls_structure_factor_coef Fsqd
_refine_ls_weighting_details 'calc w=1/[\s^2^(Fo^2^)+(0.0665P)^2^+0.1078P] where P=(Fo^2^+2Fc^2^)/3'
_refine_ls_weighting_scheme calc
_refine_ls_wR_factor_gt 0.1063
_refine_ls_wR_factor_ref 0.1259
_reflns_number_gt 2957
_reflns_number_total 3852
_reflns_threshold_expression >2sigma(I)
_cod_data_source_file ic202399z_si_005.cif
_cod_data_source_block rkdd98
_cod_database_code 4328061

loop_
_symmetry_equiv_pos_as_xyz
'x, y, z'
'-x, -y, -z'

loop_
_atom_site_label
_atom_site_type_symbol
_atom_site_fract_x
_atom_site_fract_y
_atom_site_fract_z
_atom_site_U_iso_or_equiv
_atom_site_adp_type
_atom_site_occupancy
_atom_site_symmetry_multiplicity
_atom_site_calc_flag
_atom_site_refinement_flags
P1 P -0.27460(6) 0.20712(6) 0.71201(4) 0.02649(15) Uani 1 1 d .
P2 P 0.14729(5) 0.02229(6) 0.90849(4) 0.02378(14) Uani 1 1 d .
N1 N -0.08123(18) 0.15499(19) 0.76171(12) 0.0261(3) Uani 1 1 d .
N2 N 0.16732(19) -0.0830(2) 1.04106(13) 0.0293(4) Uani 1 1 d .
C1 C -0.2407(3) 0.1949(3) 0.56119(17) 0.0358(5) Uani 1 1 d .
H1A H -0.1425 0.2571 0.5295 0.043 Uiso 1 1 calc R
C2 C -0.2163(4) 0.0147(3) 0.5642(2) 0.0583(7) Uani 1 1 d .
H2A H -0.1979 0.0062 0.4859 0.088 Uiso 1 1 calc R
H2B H -0.3113 -0.0474 0.5968 0.088 Uiso 1 1 calc R
H2C H -0.1242 -0.0295 0.6119 0.088 Uiso 1 1 calc R
C3 C -0.3831(3) 0.2707(4) 0.4854(2) 0.0594(7) Uani 1 1 d .
H3A H -0.3641 0.2646 0.4066 0.089 Uiso 1 1 calc R
H3B H -0.3960 0.3852 0.4854 0.089 Uiso 1 1 calc R
H3C H -0.4799 0.2105 0.5160 0.089 Uiso 1 1 calc R
C4 C -0.2797(2) 0.4339(2) 0.69182(17) 0.0324(4) Uani 1 1 d .
H4A H -0.3828 0.4743 0.6536 0.039 Uiso 1 1 calc R
C5 C -0.2849(3) 0.4695(3) 0.8102(2) 0.0491(6) Uani 1 1 d .
H5A H -0.2880 0.5878 0.7994 0.074 Uiso 1 1 calc R
H5B H -0.1899 0.4233 0.8538 0.074 Uiso 1 1 calc R
H5C H -0.3799 0.4199 0.8526 0.074 Uiso 1 1 calc R
C6 C -0.1478(3) 0.5335(3) 0.6153(2) 0.0475(6) Uani 1 1 d .
H6A H -0.1625 0.6496 0.6102 0.071 Uiso 1 1 calc R
H6B H -0.1531 0.5176 0.5382 0.071 Uiso 1 1 calc R
H6C H -0.0439 0.4968 0.6489 0.071 Uiso 1 1 calc R
C7 C 0.2808(2) 0.1997(2) 0.87886(17) 0.0336(4) Uani 1 1 d .
H7A H 0.3913 0.1562 0.8963 0.040 Uiso 1 1 calc R
C8 C 0.2806(3) 0.3023(3) 0.7528(2) 0.0507(6) Uani 1 1 d .
H8A H 0.3538 0.3941 0.7431 0.076 Uiso 1 1 calc R
H8B H 0.1731 0.3442 0.7316 0.076 Uiso 1 1 calc R
H8C H 0.3148 0.2343 0.7034 0.076 Uiso 1 1 calc R
C9 C 0.2420(3) 0.3033(3) 0.9622(2) 0.0543(7) Uani 1 1 d .
H9A H 0.3136 0.3972 0.9466 0.081 Uiso 1 1 calc R
H9B H 0.2560 0.2366 1.0416 0.081 Uiso 1 1 calc R
H9C H 0.1318 0.3421 0.9513 0.081 Uiso 1 1 calc R
C10 C 0.2096(2) -0.1025(2) 0.81380(16) 0.0325(4) Uani 1 1 d .
H10A H 0.2064 -0.0321 0.7327 0.039 Uiso 1 1 calc R
C11 C 0.3813(3) -0.1643(3) 0.8397(2) 0.0462(6) Uani 1 1 d .
H11A H 0.4123 -0.2304 0.7881 0.069 Uiso 1 1 calc R
H11B H 0.3880 -0.2311 0.9197 0.069 Uiso 1 1 calc R
H11C H 0.4529 -0.0709 0.8278 0.069 Uiso 1 1 calc R
C12 C 0.0942(3) -0.2449(3) 0.8246(2) 0.0484(6) Uani 1 1 d .
H12A H 0.1290 -0.3100 0.7732 0.073 Uiso 1 1 calc R
H12B H -0.0128 -0.2016 0.8031 0.073 Uiso 1 1 calc R
H12C H 0.0928 -0.3137 0.9041 0.073 Uiso 1 1 calc R
C13 C -0.0594(2) 0.0951(2) 0.87201(15) 0.0233(4) Uani 1 1 d .

loop_
_atom_site_aniso_label
_atom_site_aniso_U_11
_atom_site_aniso_U_22
_atom_site_aniso_U_33
_atom_site_aniso_U_23
_atom_site_aniso_U_13
_atom_site_aniso_U_12
P1 0.0239(3) 0.0309(3) 0.0224(2) -0.00336(19) -0.00490(18) 0.00108(19)
P2 0.0228(2) 0.0268(3) 0.0204(2) -0.00440(18) -0.00194(17) 0.00450(18)
N1 0.0247(8) 0.0299(8) 0.0211(7) -0.0027(6) -0.0039(6) 0.0021(6)
N2 0.0274(8) 0.0355(9) 0.0222(8) -0.0033(6) -0.0026(6) 0.0102(7)
C1 0.0398(11) 0.0421(12) 0.0246(9) -0.0075(8) -0.0075(8) 0.0038(9)
C2 0.081(2) 0.0563(15) 0.0459(14) -0.0278(12) -0.0140(13) 0.0099(14)
C3 0.0641(17) 0.0795(19) 0.0347(12) -0.0154(12) -0.0253(12) 0.0175(14)
C4 0.0297(10) 0.0321(10) 0.0322(10) -0.0035(8) -0.0050(8) 0.0084(8)
C5 0.0628(16) 0.0432(13) 0.0453(13) -0.0191(11) -0.0055(11) 0.0109(11)
C6 0.0497(14) 0.0334(11) 0.0552(14) -0.0050(10) 0.0025(11) -0.0016(10)
C7 0.0258(10) 0.0337(10) 0.0387(11) -0.0057(9) -0.0015(8) 0.0004(8)
C8 0.0343(12) 0.0522(14) 0.0509(14) 0.0107(11) 0.0004(10) -0.0070(10)
C9 0.0523(15) 0.0448(14) 0.0731(18) -0.0285(13) 0.0071(13) -0.0120(11)
C10 0.0373(11) 0.0363(11) 0.0243(9) -0.0094(8) -0.0008(8) 0.0096(9)
C11 0.0396(12) 0.0533(14) 0.0489(13) -0.0201(11) 0.0039(10) 0.0152(11)
C12 0.0514(14) 0.0433(13) 0.0581(15) -0.0268(12) -0.0014(11) 0.0051(11)
C13 0.0240(9) 0.0211(8) 0.0246(9) -0.0057(7) -0.0035(7) 0.0010(7)

loop_
_atom_type_symbol
_atom_type_description
_atom_type_scat_dispersion_real
_atom_type_scat_dispersion_imag
_atom_type_scat_source
C C 0.0033 0.0016 'International Tables Vol C Tables 4.2.6.8 and 6.1.1.4'
H H 0.0000 0.0000 'International Tables Vol C Tables 4.2.6.8 and 6.1.1.4'
N N 0.0061 0.0033 'International Tables Vol C Tables 4.2.6.8 and 6.1.1.4'
P P 0.1023 0.0942 'International Tables Vol C Tables 4.2.6.8 and 6.1.1.4'

loop_
_geom_angle_atom_site_label_1
_geom_angle_atom_site_label_2
_geom_angle_atom_site_label_3
_geom_angle
_geom_angle_site_symmetry_1
_geom_angle_site_symmetry_3
N1 P1 C1 97.22(8) . .
N1 P1 C4 102.31(8) . .
C1 P1 C4 101.82(9) . .
N2 P2 C10 109.27(9) . .
N2 P2 C7 109.10(9) . .
C10 P2 C7 107.12(9) . .
N2 P2 C13 113.34(8) . .
C10 P2 C13 108.76(9) . .
C7 P2 C13 109.07(8) . .
C13 N1 P1 118.67(13) . .
C13 N2 P2 126.53(13) 2_557 .
C2 C1 C3 111.4(2) . .
C2 C1 P1 108.40(15) . .
C3 C1 P1 110.01(16) . .
C6 C4 C5 110.69(19) . .
C6 C4 P1 116.40(15) . .
C5 C4 P1 109.63(14) . .
C8 C7 C9 112.06(19) . .
C8 C7 P2 113.71(15) . .
C9 C7 P2 109.60(14) . .
C12 C10 C11 111.31(18) . .
C12 C10 P2 110.54(14) . .
C11 C10 P2 110.79(14) . .
N1 C13 N2 127.98(17) . 2_557
N1 C13 P2 113.12(13) . .
N2 C13 P2 118.89(13) 2_557 .

loop_
_geom_bond_atom_site_label_1
_geom_bond_atom_site_label_2
_geom_bond_distance
_geom_bond_site_symmetry_2
P1 N1 1.7336(15) .
P1 C1 1.855(2) .
P1 C4 1.860(2) .
P2 N2 1.6012(15) .
P2 C10 1.8144(19) .
P2 C7 1.825(2) .
P2 C13 1.8386(18) .
N1 C13 1.292(2) .
N2 C13 1.351(2) 2_557
C1 C2 1.521(3) .
C1 C3 1.526(3) .
C4 C6 1.524(3) .
C4 C5 1.527(3) .
C7 C8 1.519(3) .
C7 C9 1.526(3) .
C10 C12 1.521(3) .
C10 C11 1.523(3) .
C13 N2 1.351(2) 2_557

loop_
_geom_torsion_atom_site_label_1
_geom_torsion_atom_site_label_2
_geom_torsion_atom_site_label_3
_geom_torsion_atom_site_label_4
_geom_torsion
_geom_torsion_site_symmetry_4
C1 P1 N1 C13 -157.30(15) .
C4 P1 N1 C13 98.87(15) .
C10 P2 N2 C13 -134.41(17) 2_557
C7 P2 N2 C13 108.78(17) 2_557
C13 P2 N2 C13 -13.0(2) 2_557
N1 P1 C1 C2 70.02(17) .
C4 P1 C1 C2 174.28(16) .
N1 P1 C1 C3 -168.00(17) .
C4 P1 C1 C3 -63.75(18) .
N1 P1 C4 C6 54.21(17) .
C1 P1 C4 C6 -46.00(18) .
N1 P1 C4 C5 -72.36(16) .
C1 P1 C4 C5 -172.57(15) .
N2 P2 C7 C8 175.91(15) .
C10 P2 C7 C8 57.75(18) .
C13 P2 C7 C8 -59.80(17) .
N2 P2 C7 C9 -57.80(17) .
C10 P2 C7 C9 -175.96(15) .
C13 P2 C7 C9 66.49(17) .
N2 P2 C10 C12 67.40(17) .
C7 P2 C10 C12 -174.54(15) .
C13 P2 C10 C12 -56.79(16) .
N2 P2 C10 C11 -56.47(17) .
C7 P2 C10 C11 61.58(17) .
C13 P2 C10 C11 179.33(14) .
P1 N1 C13 N2 -8.0(3) 2_557
P1 N1 C13 P2 172.73(8) .
N2 P2 C13 N1 -168.82(13) .
C10 P2 C13 N1 -47.08(16) .
C7 P2 C13 N1 69.43(15) .
N2 P2 C13 N2 11.9(2) 2_557
C10 P2 C13 N2 133.61(15) 2_557
C7 P2 C13 N2 -109.88(15) 2_557
